data_1532520
loop_
_publ_author_name
'Kroll, P.'
'Milko, M.'

_publ_section_title
;
 Theoretical investigation of the solid state reaction of silicon nitride
 and silicon dioxide forming silicon oxynitride (Si2 N2 O) under pressure
;
_journal_name_full 'Zeitschrift fuer Anorganische und Allgemeine Chemie'
_journal_page_first 1737
_journal_page_last 1750
_journal_volume 629
_journal_year 2003
_chemical_formula_sum 'N2 O Si2'
_chemical_name_systematic 'Si2 N2 O'
_space_group_IT_number 15
_symmetry_space_group_name_Hall '-C 2yc'
_symmetry_space_group_name_H-M 'C 1 2/c 1'
_cell_angle_alpha 90
_cell_angle_beta 90.13
_cell_angle_gamma 90
_cell_formula_units_Z 12
_cell_length_a 8.049
_cell_length_b 4.6095
_cell_length_c 12.606
_cell_volume 467.705
_citation_journal_id_ASTM ZAACAB
_cod_data_source_file Kroll_ZAACAB_2003_1077.cif
_cod_data_source_block N2O1Si2
_cod_original_cell_volume 467.7049
_cod_original_formula_sum 'N2 O1 Si2'
_cod_database_code 1532520

loop_
_symmetry_equiv_pos_as_xyz
x,y,z
-x,y,-z+1/2
-x,-y,-z
x,-y,z-1/2
x+1/2,y+1/2,z
-x+1/2,y+1/2,-z+1/2
-x+1/2,-y+1/2,-z
x+1/2,-y+1/2,z-1/2

loop_
_atom_site_label
_atom_site_type_symbol
_atom_site_fract_x
_atom_site_fract_y
_atom_site_fract_z
_atom_site_occupancy
_atom_site_U_iso_or_equiv
O1 O-2 0.0069 0.3412 0.4185 1 0.0
N2 N-3 0.3202 0.3406 0.4169 1 0.0
N3 N-3 0.3376 0.2925 0.0852 1 0.0
O2 O-2 0.5 0.1703 0.25 1 0.0
Si3 Si+4 0.1774 0.4946 0.0194 1 0.0
Si2 Si+4 0.1771 0.4936 0.3136 1 0.0
Si1 Si+4 0.4992 0.4993 0.3529 1 0.0
N1 N-3 0.1485 0.1453 0.252 1 0.0
